data_9014168
loop_
_publ_author_name
'Lussier, A. J.'
'Abdu, Y.'
'Hawthorne, F. C.'
'Michaelis, V. K.'
'Aguiar, P. M.'
'Kroeker, S.'

_publ_section_title
;
 Oscillatory zoned liddicoatite from Anjanabonoina, central Madigascar.
 I. Crystal chemistry and structure by SREF and 11B and 27Al MAS NMR spectroscopy
 Sample: L26, disordered model
;
_journal_name_full 'The Canadian Mineralogist'
_journal_page_first 63
_journal_page_last 88
_journal_paper_doi 10.3749/canmin.49.1.63
_journal_volume 49
_journal_year 2011
_chemical_compound_source 'Anjanabonoina, central Madagascar'
_chemical_formula_sum 'Al7.194 B3 Ca0.66 F0.432 Fe0.093 H3.567 Li1.647 Mn0.051 Na0.272 O30.567 Pb0.005 Si6 Ti0.009'
_chemical_name_mineral Fluor-liddicoatite
_space_group_IT_number 160
_symmetry_space_group_name_Hall 'R 3 -2"'
_symmetry_space_group_name_H-M 'R 3 m :H'
_cell_angle_alpha 90
_cell_angle_beta 90
_cell_angle_gamma 120
_cell_length_a 15.8368
_cell_length_b 15.8368
_cell_length_c 7.1014
_cell_formula_units_Z 3
_cell_volume 1542.444
_database_code_amcsd 0018447
_exptl_crystal_density_diffrn 3.067
_cod_original_sg_symbol_H-M 'R 3 m'
_cod_original_formula_sum 'Ca.66 Na.272 Pb.005 Ti.009 Al7.194 Fe.093 Mn.051 Li1.647 Si6 B3 O30.567 F.432 H3.567'
_cod_database_code 9014168

loop_
_space_group_symop_operation_xyz
x,y,z
2/3+x,1/3+y,1/3+z
1/3+x,2/3+y,2/3+z
x,x-y,z
2/3+x,1/3+x-y,1/3+z
1/3+x,2/3+x-y,2/3+z
-y,-x,z
2/3-y,1/3-x,1/3+z
1/3-y,2/3-x,2/3+z
-x+y,y,z
2/3-x+y,1/3+y,1/3+z
1/3-x+y,2/3+y,2/3+z
-y,x-y,z
2/3-y,1/3+x-y,1/3+z
1/3-y,2/3+x-y,2/3+z
-x+y,-x,z
2/3-x+y,1/3-x,1/3+z
1/3-x+y,2/3-x,2/3+z

loop_
_atom_site_label
_atom_site_fract_x
_atom_site_fract_y
_atom_site_fract_z
_atom_site_occupancy
_atom_site_U_iso_or_equiv
CaX 0.00000 0.00000 0.76167 0.66000 0.01460
NaX 0.00000 0.00000 0.76167 0.27200 0.01460
PbX 0.00000 0.00000 0.76167 0.00500 0.01460
TiY 0.06181 0.93819 0.36473 0.00300 0.01170
AlY 0.06181 0.93819 0.36473 0.39800 0.01170
FeY 0.06181 0.93819 0.36473 0.03100 0.01170
MnY 0.06181 0.93819 0.36473 0.01700 0.01170
LiY 0.06181 0.93819 0.36473 0.54900 0.01170
AlZ 0.25973 0.29686 0.38801 1.00000 0.00606
SiT 0.19014 0.19207 0.00000 1.00000 0.00490
B 0.89129 0.10871 0.54440 1.00000 0.00610
O-H(1d) 0.01074 0.02150 0.21170 0.18900 0.00370
F(1d) 0.01074 0.02150 0.21170 0.14400 0.00370
O(2d) 0.93120 0.05130 0.51920 0.50000 0.00920
O(3) 0.13473 0.86527 0.49030 1.00000 0.00980
O(4) 0.90784 0.09216 0.92540 1.00000 0.00810
O(5) 0.09199 0.90801 0.90400 1.00000 0.00850
O(6) 0.18617 0.19589 0.22343 1.00000 0.00710
O(7) 0.28545 0.28601 0.91837 1.00000 0.00610
O(8) 0.26993 0.20961 0.55783 1.00000 0.00730
H(3) 0.12720 0.87280 0.61800 1.00000 0.01500

loop_
_cod_related_entry_id
_cod_related_entry_database
_cod_related_entry_code
1 AMCSD 0018447
